data_7040007
loop_
_publ_author_name
'Shang, Yu'
'Jin, Bo'
'Peng, Rufang'
'Liu, Qiangqiang'
'Tan, Bisheng'
'Guo, Zhicheng'
'Zhao, Jun'
'Zhang, Qingchun'

_publ_section_title
;
 A novel 3D energetic MOF of high energy content: synthesis and superior
 explosive performance of a Pb(ii) compound with
 5,5'-bistetrazole-1,1'-diolate.
;
_journal_issue 35
_journal_name_full 'Dalton transactions (Cambridge, England : 2003)'
_journal_page_first 13881
_journal_page_last 13887
_journal_paper_doi 10.1039/c6dt02558g
_journal_volume 45
_journal_year 2016
_chemical_formula_sum 'C2 H2 N8 O3 Pb'
_chemical_formula_weight 393.31
_space_group_crystal_system monoclinic
_space_group_IT_number 15
_space_group_name_Hall '-I 2ya'
_space_group_name_H-M_alt 'I 1 2/a 1'
_symmetry_space_group_name_Hall '-I 2ya'
_symmetry_space_group_name_H-M 'I 1 2/a 1'
_atom_sites_solution_hydrogens difmap
_audit_creation_method SHELXL-2014/7
_audit_update_record
;
2015-12-30 deposited with the CCDC.
2016-07-21 downloaded from the CCDC.
;
_cell_angle_alpha 90
_cell_angle_beta 94.850(3)
_cell_angle_gamma 90
_cell_formula_units_Z 4
_cell_length_a 12.3106(3)
_cell_length_b 6.57573(17)
_cell_length_c 8.4715(3)
_cell_measurement_reflns_used 5034
_cell_measurement_temperature 113(2)
_cell_measurement_theta_max 37.1630
_cell_measurement_theta_min 2.7780
_cell_volume 683.32(3)
_computing_cell_refinement 'CrysAlisPro 1.171.38.41 (Rigaku OD, 2015)'
_computing_data_collection 'CrystalClear-SM Expert 2.1 b42 (Rigaku, 2015)'
_computing_data_reduction 'CrysAlisPro 1.171.38.41 (Rigaku OD, 2015)'
_computing_structure_refinement 'SHELXL-2014/7 (Sheldrick, 2014)'
_computing_structure_solution 'ShelXT (Sheldrick, 2015)'
_diffrn_ambient_temperature 113(2)
_diffrn_detector_area_resol_mean 5.814
_diffrn_measured_fraction_theta_full 0.997
_diffrn_measured_fraction_theta_max 0.933
_diffrn_measurement_device_type 'Rigaku XtaLAB P200'
_diffrn_measurement_method '\w scans'
_diffrn_radiation_type MoK\a
_diffrn_radiation_wavelength 0.71073
_diffrn_reflns_av_R_equivalents 0.0256
_diffrn_reflns_av_unetI/netI 0.0170
_diffrn_reflns_Laue_measured_fraction_full 0.997
_diffrn_reflns_Laue_measured_fraction_max 0.933
_diffrn_reflns_limit_h_max 20
_diffrn_reflns_limit_h_min -20
_diffrn_reflns_limit_k_max 10
_diffrn_reflns_limit_k_min -10
_diffrn_reflns_limit_l_max 13
_diffrn_reflns_limit_l_min -14
_diffrn_reflns_number 1637
_diffrn_reflns_point_group_measured_fraction_full 0.997
_diffrn_reflns_point_group_measured_fraction_max 0.933
_diffrn_reflns_theta_full 26.000
_diffrn_reflns_theta_max 37.032
_diffrn_reflns_theta_min 3.322
_diffrn_source 'rotating anode'
_exptl_absorpt_coefficient_mu 24.690
_exptl_absorpt_correction_T_max 0.01242
_exptl_absorpt_correction_T_min 0.00091
_exptl_absorpt_correction_type refdelf
_exptl_absorpt_process_details
; 
CrysAlisPro 1.171.38.41 (Rigaku Oxford Diffraction, 2015)
Empirical absorption correction using spherical harmonics,
 implemented in SCALE3 ABSPACK scaling algorithm.
DIFABS
;
_exptl_crystal_colour colourless
_exptl_crystal_density_diffrn 3.823
_exptl_crystal_description block
_exptl_crystal_F_000 704
_exptl_crystal_size_max 0.260
_exptl_crystal_size_mid 0.240
_exptl_crystal_size_min 0.180
_refine_diff_density_max 1.586
_refine_diff_density_min -1.878
_refine_diff_density_rms 0.221
_refine_ls_extinction_method none
_refine_ls_goodness_of_fit_ref 1.094
_refine_ls_hydrogen_treatment constr
_refine_ls_matrix_type full
_refine_ls_number_parameters 66
_refine_ls_number_reflns 1637
_refine_ls_number_restraints 0
_refine_ls_restrained_S_all 1.094
_refine_ls_R_factor_all 0.0214
_refine_ls_R_factor_gt 0.0211
_refine_ls_shift/su_max 0.000
_refine_ls_shift/su_mean 0.000
_refine_ls_structure_factor_coef Fsqd
_refine_ls_weighting_details 'w=1/[\s^2^(Fo^2^)+(0.0424P)^2^+0.4702P] where P=(Fo^2^+2Fc^2^)/3'
_refine_ls_weighting_scheme calc
_refine_ls_wR_factor_gt 0.0575
_refine_ls_wR_factor_ref 0.0578
_reflns_Friedel_coverage 0.000
_reflns_number_gt 1614
_reflns_number_total 1637
_reflns_threshold_expression 'I > 2\s(I)'
_cod_data_source_file c6dt02558g2.cif
_cod_data_source_block difabs
_cod_depositor_comments 'Adding full bibliography for 7040007.cif.'
_cod_database_code 7040007
_shelx_shelxl_version_number 2014/7
_shelx_space_group_comment
; 
The symmetry employed for this shelxl refinement is uniquely defined 
by the following loop, which should always be used as a source of 
symmetry information in preference to the above space-group names. 
They are only intended as comments. 
;
_shelx_estimated_absorpt_t_min 0.060
_shelx_estimated_absorpt_t_max 0.095

loop_
_space_group_symop_operation_xyz
'x, y, z'
'-x+1/2, y, -z'
'x+1/2, y+1/2, z+1/2'
'-x+1, y+1/2, -z+1/2'
'-x, -y, -z'
'x-1/2, -y, z'
'-x+1/2, -y+1/2, -z+1/2'
'x, -y+1/2, z+1/2'

loop_
_atom_site_label
_atom_site_type_symbol
_atom_site_fract_x
_atom_site_fract_y
_atom_site_fract_z
_atom_site_U_iso_or_equiv
_atom_site_adp_type
_atom_site_occupancy
_atom_site_site_symmetry_order
_atom_site_calc_flag
_atom_site_refinement_flags_posn
_atom_site_refinement_flags_adp
_atom_site_refinement_flags_occupancy
Pb1 Pb 0.2500 0.34494(2) 0.5000 0.02202(5) Uani 1 2 d S T P
O1 O 0.32381(15) 0.4532(3) 0.8015(3) 0.0238(3) Uani 1 1 d . . .
O2 O 0.2500 0.7264(5) 0.5000 0.0247(5) Uani 1 2 d S T P
H2A H 0.2998 0.7729 0.4396 0.037 Uiso 0.5 1 d R U P
H2B H 0.2649 0.7729 0.5975 0.037 Uiso 0.5 1 d R U P
N1 N 0.42942(18) 0.4884(3) 0.7983(3) 0.0215(3) Uani 1 1 d . . .
N2 N 0.47364(19) 0.5086(4) 0.6596(3) 0.0231(4) Uani 1 1 d . . .
N3 N 0.57812(19) 0.5478(4) 0.6969(3) 0.0236(4) Uani 1 1 d . . .
N4 N 0.60090(18) 0.5532(3) 0.8547(3) 0.0227(3) Uani 1 1 d . . .
C1 C 0.5079(2) 0.5107(4) 0.9175(3) 0.0206(3) Uani 1 1 d . . .

loop_
_atom_site_aniso_label
_atom_site_aniso_U_11
_atom_site_aniso_U_22
_atom_site_aniso_U_33
_atom_site_aniso_U_23
_atom_site_aniso_U_13
_atom_site_aniso_U_12
Pb1 0.02007(7) 0.02510(7) 0.02068(8) 0.000 0.00053(5) 0.000
O1 0.0194(7) 0.0299(9) 0.0222(8) -0.0013(6) 0.0019(6) -0.0020(6)
O2 0.0287(11) 0.0239(11) 0.0219(11) 0.000 0.0034(9) 0.000
N1 0.0220(8) 0.0252(8) 0.0173(8) 0.0000(6) 0.0019(6) -0.0010(6)
N2 0.0216(8) 0.0285(9) 0.0192(9) -0.0004(7) 0.0020(7) -0.0018(6)
N3 0.0224(8) 0.0302(10) 0.0184(8) 0.0002(7) 0.0030(7) -0.0017(7)
N4 0.0221(8) 0.0266(9) 0.0198(8) -0.0001(7) 0.0032(7) -0.0030(6)
C1 0.0205(8) 0.0236(9) 0.0174(8) 0.0007(7) 0.0008(7) -0.0020(6)

loop_
_atom_type_symbol
_atom_type_description
_atom_type_scat_dispersion_real
_atom_type_scat_dispersion_imag
_atom_type_scat_source
C C 0.0033 0.0016 'International Tables Vol C Tables 4.2.6.8 and 6.1.1.4'
H H 0.0000 0.0000 'International Tables Vol C Tables 4.2.6.8 and 6.1.1.4'
N N 0.0061 0.0033 'International Tables Vol C Tables 4.2.6.8 and 6.1.1.4'
O O 0.0106 0.0060 'International Tables Vol C Tables 4.2.6.8 and 6.1.1.4'
Pb Pb -3.3944 10.1111 'International Tables Vol C Tables 4.2.6.8 and 6.1.1.4'

loop_
_geom_angle_atom_site_label_1
_geom_angle_atom_site_label_2
_geom_angle_atom_site_label_3
_geom_angle
_geom_angle_site_symmetry_1
_geom_angle_site_symmetry_3
O2 Pb1 O1 74.90(4) . 2_556
O2 Pb1 O1 74.90(4) . .
O1 Pb1 O1 149.80(9) 2_556 .
N1 O1 Pb1 106.00(15) . .
Pb1 O2 H2A 110.2 . .
Pb1 O2 H2B 110.2 . .
H2A O2 H2B 108.7 . .
O1 N1 N2 120.5(2) . .
O1 N1 C1 130.4(2) . .
N2 N1 C1 109.1(2) . .
N3 N2 N1 105.6(2) . .
N2 N3 N4 111.1(2) . .
C1 N4 N3 106.2(2) . .
N4 C1 N1 108.0(2) . .
N4 C1 C1 127.1(3) . 5_667
N1 C1 C1 124.9(3) . 5_667

loop_
_geom_bond_atom_site_label_1
_geom_bond_atom_site_label_2
_geom_bond_distance
_geom_bond_site_symmetry_2
Pb1 O2 2.508(3) .
Pb1 O1 2.732(2) 2_556
Pb1 O1 2.732(2) .
O1 N1 1.323(3) .
O2 H2A 0.8854 .
O2 H2B 0.8854 .
N1 N2 1.342(3) .
N1 C1 1.346(3) .
N2 N3 1.324(3) .
N3 N4 1.342(3) .
N4 C1 1.332(3) .
C1 C1 1.434(5) 5_667

loop_
_geom_hbond_atom_site_label_D
_geom_hbond_atom_site_label_H
_geom_hbond_atom_site_label_A
_geom_hbond_distance_DH
_geom_hbond_distance_HA
_geom_hbond_distance_DA
_geom_hbond_angle_DHA
_geom_hbond_site_symmetry_A
O2 H2A O1 0.89 2.18 2.890(3) 136.6 8_564
O2 H2A N1 0.89 2.60 3.458(3) 162.9 8_564
O2 H2B O1 0.89 2.31 2.890(3) 123.2 7_566
O2 H2B N4 0.89 2.49 3.020(3) 119.4 4_556

loop_
_geom_torsion_atom_site_label_1
_geom_torsion_atom_site_label_2
_geom_torsion_atom_site_label_3
_geom_torsion_atom_site_label_4
_geom_torsion
_geom_torsion_site_symmetry_4
Pb1 O1 N1 N2 13.7(3) .
Pb1 O1 N1 C1 -166.7(2) .
O1 N1 N2 N3 178.2(2) .
C1 N1 N2 N3 -1.4(3) .
N1 N2 N3 N4 -0.1(3) .
N2 N3 N4 C1 1.6(3) .
N3 N4 C1 N1 -2.4(3) .
N3 N4 C1 C1 176.9(3) 5_667
O1 N1 C1 N4 -177.2(2) .
N2 N1 C1 N4 2.5(3) .
O1 N1 C1 C1 3.5(5) 5_667
N2 N1 C1 C1 -176.8(3) 5_667
